data_4067285
loop_
_publ_author_name
'Ortega-Jim\'enez, Fernando'
'Benavides, Adriana'
'Delgado, Francisco'
'Jim\'enez-V\'azquez, Hugo A.'
'Tamariz, Joaqu\'in'

_publ_section_title
;
 Synthesis and Reactivity of \h4-Diene-Fe(CO)3Complexes
 fromexo-2-Oxazolidinone Dienes. A Facile Generation of Stable Conjugated
 Enol-Enamido Species
;
_journal_issue 1
_journal_name_full Organometallics
_journal_page_first 149
_journal_paper_doi 10.1021/om900772z
_journal_volume 29
_journal_year 2010
_chemical_absolute_configuration unk
_chemical_compound_source 'synthesis as described'
_chemical_formula_moiety 'C15 H11 Fe1 N1 O5'
_chemical_formula_sum 'C15 H11 Fe N O5'
_chemical_formula_weight 341.1
_chemical_name_systematic
;
 Tricarbonyl-\h4-[4,5-dimethylene-3-(4-methylphenyl)
-1,3-oxazolidin-2-one]iron(0)
;
_space_group_IT_number 33
_symmetry_cell_setting orthorhombic
_symmetry_Int_Tables_number 33
_symmetry_space_group_name_Hall 'P 2c -2n'
_symmetry_space_group_name_H-M 'P n a 21'
_atom_sites_solution_hydrogens geom
_atom_sites_solution_primary direct
_atom_sites_solution_secondary difmap
_audit_creation_date 2009-06-28T20:44:00-00:00
_audit_creation_method 'WinGX routine CIF_UPDATE'
_cell_angle_alpha 90
_cell_angle_beta 90
_cell_angle_gamma 90
_cell_formula_units_Z 4
_cell_length_a 7.9145(5)
_cell_length_b 15.2319(11)
_cell_length_c 12.0601(7)
_cell_measurement_reflns_used 41
_cell_measurement_temperature 294(2)
_cell_measurement_theta_max 12.5
_cell_measurement_theta_min 5.02
_cell_measurement_wavelength 0.71073
_cell_volume 1453.88(16)
_computing_cell_refinement 'Siemens XSCANS'
_computing_data_collection 'Siemens XSCANS'
_computing_data_reduction 'Siemens SHELXTL'
_computing_molecular_graphics 'Siemens SHELXTL'
_computing_publication_material 'Siemens SHELXTL'
_computing_structure_refinement 'SHELXL-97 (Sheldrick, 2008)'
_computing_structure_solution 'Siemens SHELXTL'
_diffrn_ambient_temperature 294(2)
_diffrn_measured_fraction_theta_full 0.999
_diffrn_measured_fraction_theta_max 0.999
_diffrn_measurement_device 'Siemens P4'
_diffrn_measurement_method '2\q/\w scans'
_diffrn_radiation_monochromator graphite
_diffrn_radiation_probe x-ray
_diffrn_radiation_type MoK\a
_diffrn_radiation_wavelength 0.71073
_diffrn_reflns_av_R_equivalents 0.0305
_diffrn_reflns_av_unetI/netI 0.0277
_diffrn_reflns_limit_h_max 8
_diffrn_reflns_limit_h_min -1
_diffrn_reflns_limit_k_max 1
_diffrn_reflns_limit_k_min -16
_diffrn_reflns_limit_l_max 12
_diffrn_reflns_limit_l_min -1
_diffrn_reflns_number 1415
_diffrn_reflns_theta_full 22.49
_diffrn_reflns_theta_max 22.49
_diffrn_reflns_theta_min 2.15
_diffrn_standards_decay_% 4.34
_diffrn_standards_interval_count 97
_diffrn_standards_number 3
_exptl_absorpt_coefficient_mu 1.06
_exptl_absorpt_correction_type none
_exptl_crystal_colour yellow
_exptl_crystal_density_diffrn 1.558
_exptl_crystal_density_method 'not measured'
_exptl_crystal_description prism
_exptl_crystal_F_000 696
_exptl_crystal_size_max 0.47
_exptl_crystal_size_mid 0.35
_exptl_crystal_size_min 0.24
_refine_diff_density_max 0.426
_refine_diff_density_min -0.215
_refine_diff_density_rms 0.044
_refine_ls_abs_structure_details 'Flack H D (1983), Acta Cryst. A39, 876-881'
_refine_ls_abs_structure_Flack 0.01(3)
_refine_ls_extinction_coef 0.0011(11)
_refine_ls_extinction_expression Fc^*^=kFc[1+0.001xFc^2^\l^3^/sin(2\q)]^-1/4^
_refine_ls_extinction_method SHELXL
_refine_ls_goodness_of_fit_ref 1.052
_refine_ls_hydrogen_treatment constr
_refine_ls_matrix_type full
_refine_ls_number_parameters 201
_refine_ls_number_reflns 1119
_refine_ls_number_restraints 1
_refine_ls_restrained_S_all 1.051
_refine_ls_R_factor_all 0.0285
_refine_ls_R_factor_gt 0.0271
_refine_ls_shift/su_max 0
_refine_ls_shift/su_mean 0
_refine_ls_structure_factor_coef Fsqd
_refine_ls_weighting_details 'calc w=1/[\s^2^(Fo^2^)+(0.0541P)^2^+0.1537P] where P=(Fo^2^+2Fc^2^)/3'
_refine_ls_weighting_scheme calc
_refine_ls_wR_factor_gt 0.072
_refine_ls_wR_factor_ref 0.0734
_reflns_number_gt 1075
_reflns_number_total 1119
_reflns_threshold_expression >2\s(I)
_cod_data_source_file om900772z_si_001.cif
_cod_data_source_block cmplx-6c
_cod_depositor_comments
;
 Replacing the "\H" substring with the "\h" substring in the
 _chemical_name_systematic data item value.

 Antanas Vaitkus,
 2017-03-29

The following automatic conversions were performed:

'_symmetry_cell_setting' value 'Orthorhombic' changed to
'orthorhombic' according to
/home/saulius/struct/CIF-dictionaries/cif_core.dic dictionary named
'cif_core.dic' version 2.4.1 from 2010-06-29.

Automatic conversion script
Id: cif_fix_values 1715 2011-07-08 13:25:40Z adriana 
;
_cod_original_sg_symbol_H-M Pna2(1)
_cod_database_code 4067285

loop_
_symmetry_equiv_pos_as_xyz
'x, y, z'
'-x, -y, z+1/2'
'x+1/2, -y+1/2, z'
'-x+1/2, y+1/2, z+1/2'

loop_
_atom_site_label
_atom_site_type_symbol
_atom_site_fract_x
_atom_site_fract_y
_atom_site_fract_z
_atom_site_U_iso_or_equiv
_atom_site_adp_type
_atom_site_occupancy
_atom_site_symmetry_multiplicity
_atom_site_calc_flag
_atom_site_refinement_flags
C2 C 0.4399(6) 0.4502(3) 0.1915(4) 0.0445(12) Uani 1 1 d .
C4 C 0.1641(5) 0.4441(3) 0.2427(4) 0.0348(10) Uani 1 1 d .
C5 C 0.2520(5) 0.4928(3) 0.3208(4) 0.0411(10) Uani 1 1 d .
C7 C -0.0083(6) 0.4244(3) 0.2597(4) 0.0455(11) Uani 1 1 d .
H7B H -0.055 0.3766 0.2162 0.055 Uiso 1 1 calc R
H7A H -0.0844 0.4739 0.2678 0.055 Uiso 1 1 calc R
C6 C 0.1775(6) 0.5258(3) 0.4174(5) 0.0501(12) Uani 1 1 d .
H6A H 0.0801 0.5638 0.4079 0.06 Uiso 1 1 calc R
H6B H 0.2534 0.5444 0.476 0.06 Uiso 1 1 calc R
C8 C 0.2514(5) 0.3751(3) 0.0593(4) 0.0373(10) Uani 1 1 d .
C9 C 0.2947(5) 0.4148(3) -0.0395(4) 0.0363(10) Uani 1 1 d .
H9 H 0.3453 0.4699 -0.0397 0.044 Uiso 1 1 calc R
C10 C 0.2621(6) 0.3722(3) -0.1379(4) 0.0388(11) Uani 1 1 d .
H10 H 0.293 0.3988 -0.2043 0.047 Uiso 1 1 calc R
C11 C 0.1840(5) 0.2899(3) -0.1405(4) 0.0407(11) Uani 1 1 d .
C12 C 0.1411(6) 0.2529(3) -0.0413(6) 0.0509(13) Uani 1 1 d .
H12 H 0.0873 0.1986 -0.041 0.061 Uiso 1 1 calc R
C13 C 0.1749(6) 0.2935(3) 0.0589(4) 0.0463(12) Uani 1 1 d .
H13 H 0.1465 0.2662 0.1253 0.056 Uiso 1 1 calc R
C14 C 0.1473(7) 0.2445(4) -0.2488(6) 0.0629(15) Uani 1 1 d .
H14A H 0.1321 0.2877 -0.306 0.094 Uiso 1 1 calc R
H14B H 0.0462 0.2102 -0.2416 0.094 Uiso 1 1 calc R
H14C H 0.2401 0.2069 -0.2677 0.094 Uiso 1 1 calc R
C15 C 0.1334(6) 0.2768(4) 0.3597(5) 0.0530(13) Uani 1 1 d .
C16 C -0.0355(7) 0.3899(3) 0.4987(5) 0.0517(13) Uani 1 1 d .
C17 C 0.3106(7) 0.3692(3) 0.4916(5) 0.0521(13) Uani 1 1 d .
N3 N 0.2832(4) 0.4191(2) 0.1614(3) 0.0371(8) Uani 1 1 d .
O1 O 0.4229(4) 0.4953(2) 0.2909(3) 0.0474(8) Uani 1 1 d .
O2 O 0.5724(4) 0.4425(2) 0.1457(3) 0.0581(9) Uani 1 1 d .
O15 O 0.1306(6) 0.2042(3) 0.3340(4) 0.0889(15) Uani 1 1 d .
O16 O -0.1453(5) 0.3913(3) 0.5592(5) 0.0811(15) Uani 1 1 d .
O17 O 0.4225(6) 0.3559(3) 0.5489(4) 0.0806(12) Uani 1 1 d .
Fe1 Fe 0.13587(6) 0.38913(3) 0.40114(6) 0.0391(2) Uani 1 1 d .

loop_
_atom_site_aniso_label
_atom_site_aniso_U_11
_atom_site_aniso_U_22
_atom_site_aniso_U_33
_atom_site_aniso_U_23
_atom_site_aniso_U_13
_atom_site_aniso_U_12
C2 0.038(3) 0.053(3) 0.042(3) 0.011(2) 0.001(2) -0.007(2)
C4 0.036(2) 0.040(2) 0.029(2) 0.0055(19) -0.0010(19) 0.0015(17)
C5 0.040(2) 0.041(2) 0.042(2) 0.001(2) 0.000(2) -0.0043(19)
C7 0.037(3) 0.056(3) 0.043(3) 0.000(2) -0.002(2) -0.001(2)
C6 0.057(2) 0.044(2) 0.049(3) -0.002(3) -0.006(3) -0.0031(19)
C8 0.031(2) 0.046(2) 0.035(3) 0.002(2) 0.005(2) 0.0005(18)
C9 0.029(2) 0.042(2) 0.038(3) 0.000(2) 0.003(2) -0.0002(17)
C10 0.037(2) 0.047(2) 0.032(3) 0.005(2) 0.0078(18) 0.0013(19)
C11 0.034(2) 0.050(3) 0.038(3) -0.008(2) 0.0051(19) 0.001(2)
C12 0.055(3) 0.049(3) 0.049(3) -0.005(3) 0.008(3) -0.018(2)
C13 0.053(3) 0.058(3) 0.028(3) 0.003(2) 0.008(2) -0.008(2)
C14 0.062(3) 0.081(4) 0.045(4) -0.009(3) 0.009(3) -0.010(3)
C15 0.058(3) 0.060(3) 0.041(3) 0.007(2) 0.009(2) -0.006(2)
C16 0.054(3) 0.054(3) 0.048(3) 0.008(2) 0.008(3) 0.003(2)
C17 0.055(3) 0.059(3) 0.042(3) 0.006(2) 0.004(3) 0.003(2)
N3 0.0324(18) 0.0474(19) 0.0315(19) -0.0027(17) 0.0038(17) -0.0070(16)
O1 0.0397(16) 0.0585(18) 0.044(2) -0.0006(15) -0.0042(16) -0.0148(15)
O2 0.0333(17) 0.090(2) 0.051(2) 0.0048(18) 0.0052(16) -0.0126(17)
O15 0.142(4) 0.046(2) 0.078(3) -0.009(2) 0.024(3) -0.007(2)
O16 0.077(3) 0.089(3) 0.077(3) 0.014(2) 0.044(3) 0.008(2)
O17 0.072(2) 0.105(3) 0.065(3) 0.013(3) -0.019(3) 0.012(2)
Fe1 0.0380(3) 0.0453(3) 0.0341(4) 0.0004(3) 0.0045(4) -0.0010(2)

loop_
_atom_type_symbol
_atom_type_description
_atom_type_scat_dispersion_real
_atom_type_scat_dispersion_imag
_atom_type_scat_source
C C 0.0033 0.0016 'International Tables Vol C Tables 4.2.6.8 and 6.1.1.4'
H H 0 0 'International Tables Vol C Tables 4.2.6.8 and 6.1.1.4'
N N 0.0061 0.0033 'International Tables Vol C Tables 4.2.6.8 and 6.1.1.4'
O O 0.0106 0.006 'International Tables Vol C Tables 4.2.6.8 and 6.1.1.4'
Fe Fe 0.3463 0.8444 'International Tables Vol C Tables 4.2.6.8 and 6.1.1.4'

loop_
_geom_angle_atom_site_label_1
_geom_angle_atom_site_label_2
_geom_angle_atom_site_label_3
_geom_angle
O2 C2 N3 129.5(4)
O2 C2 O1 122.4(4)
N3 C2 O1 108.1(4)
C5 C4 C7 120.0(4)
C5 C4 N3 106.3(3)
C7 C4 N3 133.5(4)
C5 C4 Fe1 69.4(3)
C7 C4 Fe1 71.4(3)
N3 C4 Fe1 126.6(3)
C4 C5 C6 123.2(4)
C4 C5 O1 108.9(4)
C6 C5 O1 127.7(4)
C4 C5 Fe1 71.7(2)
C6 C5 Fe1 72.4(3)
O1 C5 Fe1 124.8(3)
C4 C7 Fe1 69.5(2)
C4 C7 H7B 116.7
Fe1 C7 H7B 116.7
C4 C7 H7A 116.7
Fe1 C7 H7A 116.7
H7B C7 H7A 113.7
C5 C6 Fe1 68.6(2)
C5 C6 H6A 116.8
Fe1 C6 H6A 116.8
C5 C6 H6B 116.8
Fe1 C6 H6B 116.8
H6A C6 H6B 113.8
C9 C8 C13 120.0(4)
C9 C8 N3 119.7(3)
C13 C8 N3 120.3(4)
C10 C9 C8 119.4(3)
C10 C9 H9 120.3
C8 C9 H9 120.3
C9 C10 C11 121.7(4)
C9 C10 H10 119.2
C11 C10 H10 119.2
C12 C11 C10 117.4(4)
C12 C11 C14 121.5(4)
C10 C11 C14 121.1(5)
C11 C12 C13 122.1(4)
C11 C12 H12 118.9
C13 C12 H12 118.9
C8 C13 C12 119.4(5)
C8 C13 H13 120.3
C12 C13 H13 120.3
C11 C14 H14A 109.5
C11 C14 H14B 109.5
H14A C14 H14B 109.5
C11 C14 H14C 109.5
H14A C14 H14C 109.5
H14B C14 H14C 109.5
O15 C15 Fe1 179.2(5)
O16 C16 Fe1 178.8(5)
O17 C17 Fe1 179.5(5)
C2 N3 C4 109.0(4)
C2 N3 C8 123.3(4)
C4 N3 C8 127.5(3)
C2 O1 C5 107.6(4)
C15 Fe1 C17 90.9(2)
C15 Fe1 C16 100.5(2)
C17 Fe1 C16 100.7(3)
C15 Fe1 C5 127.3(2)
C17 Fe1 C5 94.1(2)
C16 Fe1 C5 129.63(19)
C15 Fe1 C4 97.4(2)
C17 Fe1 C4 122.8(2)
C16 Fe1 C4 132.4(2)
C5 Fe1 C4 38.86(19)
C15 Fe1 C6 166.3(2)
C17 Fe1 C6 89.4(2)
C16 Fe1 C6 92.9(2)
C5 Fe1 C6 39.0(2)
C4 Fe1 C6 71.1(2)
C15 Fe1 C7 90.7(2)
C17 Fe1 C7 161.8(2)
C16 Fe1 C7 96.8(2)
C5 Fe1 C7 70.67(19)
C4 Fe1 C7 39.09(17)
C6 Fe1 C7 84.8(2)

loop_
_geom_bond_atom_site_label_1
_geom_bond_atom_site_label_2
_geom_bond_distance
C2 O2 1.191(6)
C2 N3 1.376(6)
C2 O1 1.388(6)
C4 C5 1.386(7)
C4 C7 1.412(6)
C4 N3 1.413(5)
C4 Fe1 2.098(4)
C5 C6 1.399(7)
C5 O1 1.400(5)
C5 Fe1 2.068(4)
C7 Fe1 2.122(5)
C7 H7B 0.97
C7 H7A 0.97
C6 Fe1 2.117(4)
C6 H6A 0.97
C6 H6B 0.97
C8 C9 1.380(7)
C8 C13 1.382(6)
C8 N3 1.425(6)
C9 C10 1.377(6)
C9 H9 0.93
C10 C11 1.398(7)
C10 H10 0.93
C11 C12 1.366(8)
C11 C14 1.505(8)
C12 C13 1.383(8)
C12 H12 0.93
C13 H13 0.93
C14 H14A 0.96
C14 H14B 0.96
C14 H14C 0.96
C15 O15 1.149(7)
C15 Fe1 1.783(6)
C16 O16 1.135(7)
C16 Fe1 1.796(6)
C17 O17 1.141(7)
C17 Fe1 1.787(6)

loop_
_geom_hbond_atom_site_label_D
_geom_hbond_atom_site_label_H
_geom_hbond_atom_site_label_A
_geom_hbond_distance_DH
_geom_hbond_distance_HA
_geom_hbond_distance_DA
_geom_hbond_angle_DHA
_geom_hbond_site_symmetry_A
C6 H6B O2 0.97 2.48 3.425(6) 166.2 2_665

loop_
_geom_torsion_atom_site_label_1
_geom_torsion_atom_site_label_2
_geom_torsion_atom_site_label_3
_geom_torsion_atom_site_label_4
_geom_torsion
C7 C4 C5 C6 -1.1(6)
N3 C4 C5 C6 -177.0(4)
Fe1 C4 C5 C6 -53.4(4)
C7 C4 C5 O1 173.8(4)
N3 C4 C5 O1 -2.1(5)
Fe1 C4 C5 O1 121.5(3)
C7 C4 C5 Fe1 52.3(4)
N3 C4 C5 Fe1 -123.6(3)
C5 C4 C7 Fe1 -51.4(4)
N3 C4 C7 Fe1 123.1(5)
C4 C5 C6 Fe1 53.1(4)
O1 C5 C6 Fe1 -120.8(4)
C13 C8 C9 C10 -0.5(6)
N3 C8 C9 C10 -179.4(4)
C8 C9 C10 C11 0.9(6)
C9 C10 C11 C12 -0.2(7)
C9 C10 C11 C14 179.2(5)
C10 C11 C12 C13 -1.0(7)
C14 C11 C12 C13 179.6(5)
C9 C8 C13 C12 -0.6(7)
N3 C8 C13 C12 178.3(4)
C11 C12 C13 C8 1.4(7)
O2 C2 N3 C4 179.4(5)
O1 C2 N3 C4 -0.3(4)
O2 C2 N3 C8 -5.1(7)
O1 C2 N3 C8 175.3(3)
C5 C4 N3 C2 1.5(4)
C7 C4 N3 C2 -173.6(5)
Fe1 C4 N3 C2 -74.6(4)
C5 C4 N3 C8 -173.9(4)
C7 C4 N3 C8 11.1(7)
Fe1 C4 N3 C8 110.0(4)
C9 C8 N3 C2 -54.7(5)
C13 C8 N3 C2 126.4(4)
C9 C8 N3 C4 120.1(4)
C13 C8 N3 C4 -58.9(6)
O2 C2 O1 C5 179.3(4)
N3 C2 O1 C5 -1.0(4)
C4 C5 O1 C2 1.9(5)
C6 C5 O1 C2 176.6(4)
Fe1 C5 O1 C2 82.5(4)
C4 C5 Fe1 C15 46.5(4)
C6 C5 Fe1 C15 -178.3(3)
O1 C5 Fe1 C15 -54.3(5)
C4 C5 Fe1 C17 140.8(3)
C6 C5 Fe1 C17 -84.0(3)
O1 C5 Fe1 C17 40.1(4)
C4 C5 Fe1 C16 -111.6(3)
C6 C5 Fe1 C16 23.5(4)
O1 C5 Fe1 C16 147.6(4)
C6 C5 Fe1 C4 135.1(4)
O1 C5 Fe1 C4 -100.8(5)
C4 C5 Fe1 C6 -135.1(4)
O1 C5 Fe1 C6 124.1(6)
C4 C5 Fe1 C7 -28.9(2)
C6 C5 Fe1 C7 106.3(3)
O1 C5 Fe1 C7 -129.7(5)
C5 C4 Fe1 C15 -144.4(3)
C7 C4 Fe1 C15 81.9(3)
N3 C4 Fe1 C15 -49.0(4)
C5 C4 Fe1 C17 -48.5(3)
C7 C4 Fe1 C17 177.8(3)
N3 C4 Fe1 C17 46.9(4)
C5 C4 Fe1 C16 104.0(3)
C7 C4 Fe1 C16 -29.6(4)
N3 C4 Fe1 C16 -160.5(3)
C7 C4 Fe1 C5 -133.7(4)
N3 C4 Fe1 C5 95.4(4)
C5 C4 Fe1 C6 28.0(2)
C7 C4 Fe1 C6 -105.7(3)
N3 C4 Fe1 C6 123.4(4)
C5 C4 Fe1 C7 133.7(4)
N3 C4 Fe1 C7 -130.9(5)
C5 C6 Fe1 C15 5.6(10)
C5 C6 Fe1 C17 97.2(3)
C5 C6 Fe1 C16 -162.1(3)
C5 C6 Fe1 C4 -27.9(3)
C5 C6 Fe1 C7 -65.5(3)
C4 C7 Fe1 C15 -100.9(3)
C4 C7 Fe1 C17 -5.9(8)
C4 C7 Fe1 C16 158.4(3)
C4 C7 Fe1 C5 28.7(3)
C4 C7 Fe1 C6 66.1(3)
